data_1537370
loop_
_publ_author_name
'Hahn, H.'
'Frank, G.'
'Klingler, W.'
'Stoerger, A.D.'
'Stoerger, G.'

_publ_section_title
;
 Ueber ternaere Chalkogenide des Aluminiums, Galliums und Indiums mit
 Zink, Cadmium und Quecksilber
;
_journal_name_full 'Zeitschrift fuer Anorganische und Allgemeine Chemie'
_journal_page_first 241
_journal_page_last 270
_journal_volume 279
_journal_year 1955
_chemical_formula_sum 'Al2 Cd Te4'
_chemical_name_systematic 'Cd Al2 Te4'
_space_group_IT_number 82
_symmetry_space_group_name_Hall 'I -4'
_symmetry_space_group_name_H-M 'I -4'
_cell_angle_alpha 90
_cell_angle_beta 90
_cell_angle_gamma 90
_cell_formula_units_Z 2
_cell_length_a 6.011
_cell_length_b 6.011
_cell_length_c 12.21
_cell_volume 441.173
_citation_journal_id_ASTM ZAACAB
_cod_data_source_file Hahn_ZAACAB_1955_868.cif
_cod_data_source_block Al2Cd1Te4
_cod_original_cell_volume 441.1732
_cod_original_formula_sum 'Al2 Cd1 Te4'
_cod_database_code 1537370

loop_
_symmetry_equiv_pos_as_xyz
x,y,z
y,-x,-z
-x,-y,z
-y,x,-z
x+1/2,y+1/2,z+1/2
y+1/2,-x+1/2,-z+1/2
-x+1/2,-y+1/2,z+1/2
-y+1/2,x+1/2,-z+1/2

loop_
_atom_site_label
_atom_site_type_symbol
_atom_site_fract_x
_atom_site_fract_y
_atom_site_fract_z
_atom_site_occupancy
_atom_site_U_iso_or_equiv
Te1 Te-2 0.25 0.25 0.125 1 0.0
Cd1 Cd+2 0 0 0 1 0.0
Al2 Al+3 0 0.5 0.25 1 0.0
Al1 Al+3 0 0 0.5 1 0.0
